data_4135031
loop_
_publ_author_name
'Zhou, Xue-Quan'
'Xiao, Ming'
'Vadde, Ramu'
'Hilgendorf, Jonathan'
'Li, Xuezhao'
'Papadopoulou, Panagiota'
'Siegler, Maxime A.'
'Kros, Alexander'
'Sun, Wen'
'Bonnet, Sylvestre'

_publ_section_title
;
 The self-assembly of a cyclometalated palladium photosensitizer into
 proteins-stabilized nanorods triggered drug uptake in vitro and in vivo.
;
_journal_name_full 'Journal of the American Chemical Society'
_journal_paper_doi 10.1021/jacs.0c01369
_journal_year 2020
_chemical_formula_moiety 'C22 H17 N4 Pd, F6 P'
_chemical_formula_sum 'C22 H17 F6 N4 P Pd'
_chemical_formula_weight 588.77
_space_group_crystal_system triclinic
_space_group_IT_number 2
_space_group_name_Hall '-P 1'
_space_group_name_H-M_alt 'P -1'
_atom_sites_solution_hydrogens geom
_atom_sites_solution_primary direct
_atom_sites_solution_secondary difmap
_audit_creation_method SHELXL-2018/3
_cell_angle_alpha 111.199(3)
_cell_angle_beta 98.922(3)
_cell_angle_gamma 94.144(2)
_cell_formula_units_Z 2
_cell_length_a 7.0794(2)
_cell_length_b 12.4486(4)
_cell_length_c 12.4689(4)
_cell_measurement_reflns_used 7723
_cell_measurement_temperature 110(2)
_cell_measurement_theta_max 71.94
_cell_measurement_theta_min 6.36
_cell_volume 1002.24(6)
_computing_cell_refinement 'CrysAlisPro 1.171.39.29c (Rigaku OD, 2017)'
_computing_data_collection 'CrysAlisPro 1.171.39.29c (Rigaku OD, 2017)'
_computing_data_reduction 'CrysAlisPro 1.171.39.29c (Rigaku OD, 2017)'
_computing_molecular_graphics 'SHELXTL v6.10 (Sheldrick, 2008)'
_computing_publication_material 'SHELXTL v6.10 (Sheldrick, 2008)'
_computing_structure_refinement 'SHELXL-2018/3 (Sheldrick, 2018)'
_computing_structure_solution 'SHELXS-2018/3 (Sheldrick, 2018)'
_diffrn_ambient_temperature 110(2)
_diffrn_measured_fraction_theta_full 0.999
_diffrn_measured_fraction_theta_max 0.997
_diffrn_measurement_device_type 'SuperNova, Dual, Cu at zero, Atlas'
_diffrn_measurement_method '\w scans'
_diffrn_radiation_monochromator mirror
_diffrn_radiation_source 'SuperNova (Cu) X-ray Source'
_diffrn_radiation_type CuK\a
_diffrn_radiation_wavelength 1.54178
_diffrn_reflns_av_R_equivalents 0.0174
_diffrn_reflns_av_unetI/netI 0.0323
_diffrn_reflns_Laue_measured_fraction_full 0.999
_diffrn_reflns_Laue_measured_fraction_max 0.997
_diffrn_reflns_limit_h_max 8
_diffrn_reflns_limit_h_min -8
_diffrn_reflns_limit_k_max 15
_diffrn_reflns_limit_k_min -15
_diffrn_reflns_limit_l_max 15
_diffrn_reflns_limit_l_min -15
_diffrn_reflns_number 12084
_diffrn_reflns_point_group_measured_fraction_full 0.999
_diffrn_reflns_point_group_measured_fraction_max 0.997
_diffrn_reflns_theta_full 67.679
_diffrn_reflns_theta_max 71.845
_diffrn_reflns_theta_min 3.846
_exptl_absorpt_coefficient_mu 8.930
_exptl_absorpt_correction_T_max 0.824
_exptl_absorpt_correction_T_min 0.384
_exptl_absorpt_correction_type analytical
_exptl_absorpt_process_details
;
CrysAlisPro 1.171.39.29c (Rigaku Oxford Diffraction, 2017)
Analytical numeric absorption correction using a multifaceted crystal
			model based on expressions derived by R.C. Clark & J.S. Reid.
(Clark, R. C. & Reid, J. S. (1995). Acta Cryst. A51, 887-897)
Empirical absorption correction using spherical harmonics,
 implemented in SCALE3 ABSPACK scaling algorithm.
;
_exptl_crystal_colour yellow
_exptl_crystal_density_diffrn 1.951
_exptl_crystal_description needle
_exptl_crystal_F_000 584
_exptl_crystal_size_max 0.15
_exptl_crystal_size_mid 0.05
_exptl_crystal_size_min 0.03
_refine_diff_density_max 0.351
_refine_diff_density_min -0.628
_refine_diff_density_rms 0.066
_refine_ls_extinction_method none
_refine_ls_goodness_of_fit_ref 0.969
_refine_ls_hydrogen_treatment constr
_refine_ls_matrix_type full
_refine_ls_number_parameters 310
_refine_ls_number_reflns 4342
_refine_ls_number_restraints 0
_refine_ls_restrained_S_all 0.969
_refine_ls_R_factor_all 0.0227
_refine_ls_R_factor_gt 0.0203
_refine_ls_shift/su_max 0.001
_refine_ls_shift/su_mean 0.000
_refine_ls_structure_factor_coef Fsqd
_refine_ls_weighting_details 'w=1/[\s^2^(Fo^2^)+(0.0288P)^2^] where P=(Fo^2^+2Fc^2^)/3'
_refine_ls_weighting_scheme calc
_refine_ls_wR_factor_gt 0.0487
_refine_ls_wR_factor_ref 0.0492
_reflns_Friedel_coverage 0.000
_reflns_number_gt 3974
_reflns_number_total 4342
_reflns_threshold_expression 'I > 2\s(I)'
_cod_data_source_file ja0c01369_si_003.cif
_cod_data_source_block 2_PF6
_cod_database_code 4135031
_shelx_shelxl_version_number 2018/3
_twin_information
;

 * * * CRYSALIS TWIN DATA REDUCTION FINALIZING (39.29c (release 19-06-2017)) * * *
Laue class: 1bar - Friedel mate is equivalent
Lattice type: P-lattice 
DC PROFFITRRPTWIN INFO: Step 1 - Loading orientation matrices (UB) of 2 components
 
DC PROFFITRRPTWIN INFO: Loading UB component 1
 
DC PROFFITRRPTWIN INFO: Loading UB component 2
 
DC PROFFITRRPTWIN INFO: Step 2 - Computing crossed twin laws
 
Twin law determination (relative to component 1)
Matrix 1 is taken from component 1 (   7.077   12.448   12.462   111.22    98.89    94.15)
Matrix 2 is taken from component 2 (   7.073   12.460   12.437   111.26    98.26    94.57)
Twin analysis: Component 1 with component 2
TL  =UB[1]-1*UB[2]:   1.0004  -0.0002  -0.0005    -0.2680  -0.9996  -0.0003    -0.5260  -0.0002  -1.0003   det 1.000653
TL-1=UB[2]*UB[1]-1:   0.9993  -0.0002  -0.0005    -0.2677  -1.0003   0.0004    -0.5254   0.0003  -0.9995   det 0.999348
Rot= 179.9827 deg around the following vectors: 
Reciprocal space (hkl): 0.9591 -0.1285 -0.2523
Direct space (uvw)    : 1.0000 -0.0012 0.0025
 
DC PROFFITRRPTWIN INFO: Step 3 - Loading reflections of 2 components
 
DC PROFFITRRPTWIN ALL INFO: Component 1
DC PROFFITRRPTWIN INFO: Face list of component 1 
  1:   0.3454   2.5188  -8.0471  d=   0.0141
  2:  -0.0776  -4.8609  -4.0418  d=   0.0207
  3:   4.5627   0.1502  -2.0533  d=   0.0757
  4:   0.0776   4.8609   4.0418  d=   0.0155
  5:  -4.3525  -1.6165   0.7225  d=   0.0590
  6:  -0.0024  -5.0015   7.9962  d=   0.0151
  7:   0.9961  -6.9948  -1.9952  d=   0.0405
  8:  -0.0019  -4.0023   7.9958  d=   0.0125
  9:   3.9968  -1.0041   1.0040  d=   0.0714
 10:   0.0024   5.0015  -7.9962  d=   0.0135
DC PROFFITRRPTWIN ALL INFO: Component 2
DC PROFFITRRPTWIN INFO: Face list of component 2 
  1:   0.3483  -2.6151   7.8621  d=   0.0141
  2:  -0.0746   4.8816   4.0788  d=   0.0207
  3:   4.5604  -1.3726  -0.3451  d=   0.0757
  4:   0.0746  -4.8816  -4.0788  d=   0.0155
  5:  -4.3494   2.7826   1.5643  d=   0.0590
  6:  -0.0049   5.0067  -7.9921  d=   0.0151
  7:   0.9980   6.7294   1.4685  d=   0.0405
  8:  -0.0047   4.0070  -7.9917  d=   0.0125
  9:   3.9937  -0.0653  -3.1038  d=   0.0714
 10:   0.0049  -5.0067   7.9921  d=   0.0135
 
DC PROFFITRRPTWIN INFO: Step 4 - Analysing composite reflections of 2 components
 
Component 1: 13120 observations read
Component 2: 13141 observations read

23995 composite observations collected (21796 fully isolated, 2199 overlapped), 58 skipped due to one or more missing parts


OVERLAP STATISTICS

2 COMPONENTS

COMPONENTS 1, 2
 Overlap factor | # in range | % of all obs 
 -------------- | ---------- | ------------ 
   0.00 - 0.20  |        872 |     3.6 <--- ALMOST SEPARATED
   0.20 - 0.40  |         72 |     0.3
   0.40 - 0.60  |          3 |     0.0
   0.60 - 0.80  |         21 |     0.1
   0.80 - 1.00  |       1231 |     5.1 <--- FULLY OVERLAPPED
 -------------- | ---------- | ------------ 
      Total     |       2199 |     9.2

 
DC PROFFITRRPTWIN INFO: Step 5 - Scaling data & analysing twin ratios of 2 components
 
Computed twin ratios:
Twin 1: 87.90% (6829 common observations, 2077 merged)
Twin 2: 12.10% (5823 common observations, 2077 merged)

Preparing data for SCALE3 ABSPACK...

SCALING COMPONENT 1

11830 of 13087 reflections used for ABSPACK refinement
PROFFIT INFO: Inet (after scale3 abspack): min=-619174.0625 max=4319006.0000
PROFFIT INFO: sig(Inet) (after scale3 abspack): min=380.6988 max=15293.3662


SCALING COMPONENT 2

11851 of 13107 reflections used for ABSPACK refinement
PROFFIT INFO: Inet (after scale3 abspack): min=-835853.4375 max=4319006.0000
PROFFIT INFO: sig(Inet) (after scale3 abspack): min=312.3031 max=15293.3662

Computed twin ratios:
Twin 1: 87.98% (6829 common observations, 2077 merged)
Twin 2: 12.02% (5823 common observations, 2077 merged)

DC PROFFITRRPTWIN INFO: Determining HKLF4 overlap threshold for completeness requirement (>=80.0%)
DC PROFFITRRPTWIN INFO: HKLF4 overlap threshold kept - 0.40

DC PROFFITRRPTWIN INFO: Step 6 - Decomposed intensities statistics (HKLF4)
 
COMPONENT 1

 
Note: The Rint, Rsigma and RsigmaB values are computed for redundant data only!
	Mean F2 and F2/sig(F2) are given for all measured values!
Note: The RsigmaA values are computed for all measured values!

Help: For more information about computations of rint and rsigma please look into Crysalis help: 
 file:__#HELP_DTheoryAlgorithm_DataReductionOutput.html
 

Statistics vs intensity - point group symmetry: P-1
                       #        #        #      average    mean      mean        
          intensity measured   kept    unique  redundancy   F2     F2/sig(F2)   Rint   Rsigma
---------------------------------------------------------------------------------------------
   4286979-   176534     1208     1208      358    3.4    333844.08    60.94    0.015    0.016
    176037-   106046     1248     1248      358    3.5    135033.71    41.83    0.019    0.021
    105996-    75881     1255     1255      358    3.5     89502.66    36.45    0.024    0.026
     75845-    54789     1169     1169      358    3.3     64756.02    31.37    0.027    0.029
     54768-    39257     1169     1169      358    3.3     46429.85    27.00    0.030    0.033
     39183-    26533     1183     1183      358    3.3     32650.20    21.21    0.037    0.039
     26522-    16018     1109     1109      358    3.1     21075.45    15.79    0.044    0.046
     16015-     7911     1158     1158      358    3.2     11984.56     9.93    0.065    0.067
      7894-     2548     1149     1149      358    3.2      4940.42     4.67    0.111    0.115
      2539-    -4884     1182     1182      367    3.2      1033.14     1.06    0.383    0.428
-------------------------------------------------------------------------------------------
   4286979-    -4884    11830    11830     3589    3.3     75814.16    25.40    0.023    0.024
 

Statistics vs resolution - point group symmetry: P-1
resolu-      #        #        #               average    mean      mean          
tion(A)   measured   kept    unique           redundancy   F2     F2/sig(F2)   Rint   Rsigma   RsigmaA
------------------------------------------------------------------------------------------------------
 inf-1.68     1171     1171      358             3.3    214006.93    41.86    0.015    0.016     0.018
1.68-1.36      881      881      358             2.5    117392.24    21.71    0.024    0.025     0.035
1.36-1.19     1769     1769      358             4.9     85529.07    24.26    0.028    0.032     0.034
1.19-1.09     1495     1495      358             4.2     63432.14    22.72    0.026    0.028     0.035
1.09-1.01     1286     1286      358             3.6     62073.63    24.47    0.021    0.023     0.033
1.01-0.96     1216     1216      358             3.4     53189.79    23.63    0.021    0.024     0.035
0.96-0.91     1154     1154      358             3.2     48060.02    23.41    0.027    0.029     0.035
0.91-0.87     1082     1082      358             3.0     36424.26    22.15    0.026    0.028     0.038
0.87-0.84      957      957      358             2.7     34051.40    23.97    0.029    0.031     0.035
0.84-0.81      819      819      367             2.2     30231.86    26.09    0.029    0.031     0.032
------------------------------------------------------------------------------------------------------
 inf-0.81    11830    11830     3589             3.3     75814.16    25.40    0.023    0.024     0.030
 

Statistics vs resolution (taking redundancy into account) - point group symmetry: P-1
resolu-      #        #        #       %       average    mean      mean          
tion(A)    kept     theory   unique complete  redundancy   F2     F2/sig(F2)   Rint  RsigmaB
--------------------------------------------------------------------------------------------
 inf-1.68     1171      438      358   81.7      3.3    214006.93    76.80    0.015    0.010
1.68-1.36      881      400      358   89.5      2.5    117392.24    35.26    0.024    0.022
1.36-1.19     1769      395      358   90.6      4.9     85529.07    49.61    0.028    0.017
1.19-1.09     1495      387      358   92.5      4.2     63432.14    45.29    0.026    0.017
1.09-1.01     1286      387      358   92.5      3.6     62073.63    48.08    0.021    0.018
1.01-0.96     1216      381      358   94.0      3.4     53189.79    44.95    0.021    0.019
0.96-0.91     1154      386      358   92.7      3.2     48060.02    44.21    0.027    0.020
0.91-0.87     1082      384      358   93.2      3.0     36424.26    40.55    0.026    0.022
0.87-0.84      957      380      358   94.2      2.7     34051.40    41.37    0.029    0.022
0.84-0.81      819      405      367   90.6      2.2     30231.86    41.38    0.029    0.021
--------------------------------------------------------------------------------------------
 inf-0.81    11830     3944     3589   91.0      3.3     75814.16    47.45    0.023    0.017
DC PROFFITRRPTWIN INFO: Step 7 - Generating output files
 
HKLF 4
Reflections read=13087, from those 11830 with overlapping factor < 0.400 written to file D:\Data\xs1926a\twin_abs_twin1_hklf4.hkl, 1257 skipped
Use the HKLF 4 file(s) for structure solution.

HKLF 5 merged
RINT ANALYSIS FOR ALL HKLF5 REFLECTIONS
 Components measured    kept     unique redundancy F2/sig(F2) Rint      Rsigma
------------------------------------------------------------------------------
1,2          13087     12084      4358     2.77     25.85     0.017     0.031

RINT ANALYSIS FOR OVERLAPPED REFLECTIONS
 Components measured    kept     unique redundancy F2/sig(F2) Rint      Rsigma
------------------------------------------------------------------------------
1,2           2199      1882       876     2.15     28.07     0.021     0.032

RINT ANALYSIS FOR ISOLATED REFLECTIONS
 Component measured     kept     unique redundancy F2/sig(F2) Rint      Rsigma
------------------------------------------------------------------------------
     1       10888     10202      3482     2.93     25.22     0.017     0.031
     2           0         0         0     0.00      0.00     0.000     0.000

4358 merged reflections saved into file: D:\Data\xs1926a\twin_abs_twin1_hklf5.hkl

Use this hkl file in SHELXL with BASF instruction, which has (components minus 1) entries, and HKLF 5 instruction.
E.g. Two component twin: 'BASF n2' in .ins file, BASF n1 can be computed as n1 = 1.0 - n2.
E.g. Three component twin: 'BASF n2 n3' in .ins file, BASF n1 can be computed as n1 = 1.0 - (n2 + n3).

BASF 0.12024 
;
_shelx_space_group_comment
;
The symmetry employed for this shelxl refinement is uniquely defined
by the following loop, which should always be used as a source of
symmetry information in preference to the above space-group names.
They are only intended as comments.
;
_oxdiff_exptl_absorpt_empirical_full_min 0.773
_oxdiff_exptl_absorpt_empirical_full_max 1.438
_oxdiff_exptl_absorpt_empirical_details
;
Empirical correction (ABSPACK) includes:
- Absorption correction using spherical harmonics
- Frame scaling
;

loop_
_space_group_symop_operation_xyz
'x, y, z'
'-x, -y, -z'

loop_
_atom_site_label
_atom_site_type_symbol
_atom_site_fract_x
_atom_site_fract_y
_atom_site_fract_z
_atom_site_U_iso_or_equiv
_atom_site_adp_type
_atom_site_occupancy
_atom_site_site_symmetry_order
_atom_site_calc_flag
_atom_site_refinement_flags_posn
_atom_site_refinement_flags_adp
_atom_site_refinement_flags_occupancy
_atom_site_disorder_assembly
_atom_site_disorder_group
Pd1 Pd 0.20900(2) 0.45335(2) 0.51582(2) 0.01411(5) Uani 1 1 d . . . . .
C1 C 0.1538(3) 0.5129(2) 0.77122(19) 0.0196(4) Uani 1 1 d . . . . .
H1 H 0.155160 0.591549 0.778343 0.024 Uiso 1 1 calc R U . A 1
C2 C 0.1339(3) 0.4859(2) 0.86801(19) 0.0227(4) Uani 1 1 d . . . . .
H2 H 0.125189 0.545314 0.940134 0.027 Uiso 1 1 calc R U . . .
C3 C 0.1269(3) 0.3715(2) 0.8580(2) 0.0249(5) Uani 1 1 d . . . . .
H3 H 0.113285 0.350860 0.922927 0.030 Uiso 1 1 calc R U . . .
C4 C 0.1401(3) 0.2872(2) 0.7513(2) 0.0234(4) Uani 1 1 d . . . . .
H4 H 0.134116 0.207933 0.742499 0.028 Uiso 1 1 calc R U . . .
C5 C 0.1620(3) 0.31871(19) 0.65734(19) 0.0188(4) Uani 1 1 d . . . . .
C6 C 0.1721(3) 0.2322(2) 0.54133(19) 0.0190(4) Uani 1 1 d . . . . .
C7 C 0.1755(3) 0.1155(2) 0.5193(2) 0.0235(4) Uani 1 1 d . . . . .
H7 H 0.177539 0.086814 0.580404 0.028 Uiso 1 1 calc R U . . .
C8 C 0.1758(3) 0.0412(2) 0.4050(2) 0.0251(5) Uani 1 1 d . . . . .
H8 H 0.180330 -0.039329 0.387621 0.030 Uiso 1 1 calc R U . . .
C9 C 0.1696(3) 0.0835(2) 0.3171(2) 0.0246(5) Uani 1 1 d . . . . .
H9 H 0.166005 0.032410 0.238658 0.030 Uiso 1 1 calc R U . . .
C10 C 0.1686(3) 0.20375(19) 0.34489(19) 0.0187(4) Uani 1 1 d . . . . .
C11 C 0.0831(4) 0.1597(2) 0.1355(2) 0.0280(5) Uani 1 1 d . . . . .
H11A H 0.186859 0.118005 0.104132 0.042 Uiso 1 1 calc R U . . .
H11B H 0.031077 0.199605 0.084957 0.042 Uiso 1 1 calc R U . . .
H11C H -0.019904 0.104268 0.138175 0.042 Uiso 1 1 calc R U . . .
C12 C 0.2389(3) 0.3558(2) 0.26262(19) 0.0196(4) Uani 1 1 d . . . . .
C13 C 0.2998(3) 0.3646(2) 0.16316(19) 0.0239(5) Uani 1 1 d . . . . .
H13 H 0.300320 0.296410 0.096547 0.029 Uiso 1 1 calc R U . . .
C14 C 0.3582(3) 0.4721(2) 0.1630(2) 0.0249(5) Uani 1 1 d . . . . .
H14 H 0.400046 0.478258 0.096423 0.030 Uiso 1 1 calc R U . . .
C15 C 0.3562(3) 0.5717(2) 0.2598(2) 0.0221(4) Uani 1 1 d . . . . .
H15 H 0.388405 0.646677 0.258753 0.026 Uiso 1 1 calc R U . . .
C16 C 0.3061(3) 0.5593(2) 0.35850(19) 0.0184(4) Uani 1 1 d . . . . .
C17 C 0.3097(3) 0.65635(19) 0.46898(19) 0.0183(4) Uani 1 1 d . . . . .
C18 C 0.3455(3) 0.7725(2) 0.4805(2) 0.0235(4) Uani 1 1 d . . . . .
H18 H 0.361859 0.790563 0.414451 0.028 Uiso 1 1 calc R U . . .
C19 C 0.3569(3) 0.8609(2) 0.5890(2) 0.0263(5) Uani 1 1 d . . . . .
H19 H 0.377342 0.939999 0.597230 0.032 Uiso 1 1 calc R U . . .
C20 C 0.3384(3) 0.8332(2) 0.6853(2) 0.0260(5) Uani 1 1 d . . . . .
H20 H 0.351371 0.893373 0.760413 0.031 Uiso 1 1 calc R U . . .
C21 C 0.3007(3) 0.7174(2) 0.6724(2) 0.0219(4) Uani 1 1 d . . . . .
H21 H 0.290064 0.699938 0.739513 0.026 Uiso 1 1 calc R U . B 1
N1 N 0.1713(2) 0.43252(17) 0.66758(16) 0.0165(4) Uani 0.82(3) 1 d . . P C 1
C22 C 0.2783(3) 0.62669(18) 0.56408(19) 0.0182(4) Uani 0.82(3) 1 d . . P C 1
N1' N 0.2783(3) 0.62669(18) 0.56408(19) 0.0182(4) Uani 0.18(3) 1 d . . P C 2
C22' C 0.1713(2) 0.43252(17) 0.66758(16) 0.0165(4) Uani 0.18(3) 1 d . . P C 2
N2 N 0.1713(2) 0.27573(16) 0.45559(16) 0.0176(3) Uani 1 1 d . . . . .
N3 N 0.1605(3) 0.24645(17) 0.25556(16) 0.0210(4) Uani 1 1 d . . . . .
N4 N 0.2511(2) 0.45225(16) 0.35972(15) 0.0166(3) Uani 1 1 d . . . . .
P1 P 0.41387(8) 0.81757(5) 0.09295(5) 0.02077(12) Uani 1 1 d . . . . .
F1 F 0.1917(2) 0.78494(18) 0.09465(17) 0.0443(4) Uani 1 1 d . . . . .
F2 F 0.4521(3) 0.68812(13) 0.07896(14) 0.0363(3) Uani 1 1 d . . . . .
F3 F 0.6361(2) 0.84938(15) 0.09176(15) 0.0357(3) Uani 1 1 d . . . . .
F4 F 0.3758(2) 0.94600(13) 0.10608(14) 0.0354(3) Uani 1 1 d . . . . .
F5 F 0.3619(2) 0.77629(14) -0.04667(12) 0.0340(3) Uani 1 1 d . . . . .
F6 F 0.4653(3) 0.85767(15) 0.23302(13) 0.0381(4) Uani 1 1 d . . . . .

loop_
_atom_site_aniso_label
_atom_site_aniso_U_11
_atom_site_aniso_U_22
_atom_site_aniso_U_33
_atom_site_aniso_U_23
_atom_site_aniso_U_13
_atom_site_aniso_U_12
Pd1 0.01383(7) 0.01461(8) 0.01360(7) 0.00478(5) 0.00231(5) 0.00395(5)
C1 0.0160(9) 0.0222(10) 0.0183(10) 0.0055(8) 0.0020(7) 0.0019(8)
C2 0.0176(10) 0.0311(12) 0.0163(10) 0.0060(9) 0.0024(8) 0.0017(9)
C3 0.0217(10) 0.0346(13) 0.0200(10) 0.0137(10) 0.0024(8) -0.0001(9)
C4 0.0217(10) 0.0252(11) 0.0234(11) 0.0113(9) 0.0010(8) 0.0001(8)
C5 0.0141(9) 0.0221(11) 0.0198(10) 0.0085(9) 0.0006(7) 0.0023(8)
C6 0.0146(9) 0.0217(10) 0.0212(10) 0.0087(9) 0.0027(7) 0.0040(8)
C7 0.0224(10) 0.0206(11) 0.0317(12) 0.0128(9) 0.0086(9) 0.0057(8)
C8 0.0230(11) 0.0185(11) 0.0350(13) 0.0098(10) 0.0088(9) 0.0053(8)
C9 0.0236(11) 0.0188(11) 0.0288(12) 0.0044(9) 0.0077(9) 0.0055(8)
C10 0.0144(9) 0.0199(10) 0.0200(10) 0.0050(8) 0.0028(7) 0.0052(7)
C11 0.0342(12) 0.0239(12) 0.0176(11) -0.0004(9) 0.0002(9) 0.0075(10)
C12 0.0168(9) 0.0241(11) 0.0191(10) 0.0082(9) 0.0038(7) 0.0098(8)
C13 0.0217(10) 0.0337(12) 0.0166(10) 0.0079(9) 0.0050(8) 0.0110(9)
C14 0.0182(10) 0.0402(14) 0.0214(11) 0.0161(10) 0.0057(8) 0.0077(9)
C15 0.0154(9) 0.0307(12) 0.0226(10) 0.0134(9) 0.0026(8) 0.0028(8)
C16 0.0133(9) 0.0228(11) 0.0200(10) 0.0097(9) 0.0010(7) 0.0038(8)
C17 0.0136(9) 0.0183(10) 0.0217(10) 0.0078(8) -0.0009(7) 0.0021(7)
C18 0.0178(10) 0.0247(11) 0.0298(12) 0.0134(9) 0.0025(8) 0.0021(8)
C19 0.0199(10) 0.0190(11) 0.0385(13) 0.0108(10) 0.0020(9) 0.0012(8)
C20 0.0233(11) 0.0196(11) 0.0275(12) 0.0008(9) 0.0033(9) 0.0027(8)
C21 0.0208(10) 0.0205(11) 0.0221(11) 0.0061(9) 0.0030(8) 0.0013(8)
N1 0.0122(8) 0.0196(9) 0.0177(9) 0.0071(7) 0.0024(6) 0.0030(7)
C22 0.0155(9) 0.0164(10) 0.0218(10) 0.0067(8) 0.0023(7) 0.0026(7)
N1' 0.0155(9) 0.0164(10) 0.0218(10) 0.0067(8) 0.0023(7) 0.0026(7)
C22' 0.0122(8) 0.0196(9) 0.0177(9) 0.0071(7) 0.0024(6) 0.0030(7)
N2 0.0150(8) 0.0184(9) 0.0191(9) 0.0068(7) 0.0027(6) 0.0045(7)
N3 0.0237(9) 0.0196(9) 0.0162(8) 0.0022(7) 0.0033(7) 0.0076(7)
N4 0.0150(8) 0.0184(9) 0.0167(8) 0.0066(7) 0.0026(6) 0.0060(7)
P1 0.0244(3) 0.0194(3) 0.0162(2) 0.0037(2) 0.0043(2) 0.0045(2)
F1 0.0273(8) 0.0599(11) 0.0506(10) 0.0265(9) 0.0098(7) 0.0019(7)
F2 0.0494(9) 0.0217(7) 0.0335(8) 0.0089(6) -0.0008(7) 0.0065(6)
F3 0.0265(7) 0.0415(9) 0.0400(8) 0.0158(7) 0.0083(6) 0.0044(6)
F4 0.0492(9) 0.0235(7) 0.0336(8) 0.0073(6) 0.0126(7) 0.0153(7)
F5 0.0461(9) 0.0349(8) 0.0165(7) 0.0045(6) 0.0019(6) 0.0145(7)
F6 0.0543(10) 0.0392(9) 0.0161(7) 0.0054(6) 0.0054(6) 0.0076(7)

loop_
_atom_type_symbol
_atom_type_description
_atom_type_scat_dispersion_real
_atom_type_scat_dispersion_imag
_atom_type_scat_source
C C 0.0181 0.0091 'International Tables Vol C Tables 4.2.6.8 and 6.1.1.4'
H H 0.0000 0.0000 'International Tables Vol C Tables 4.2.6.8 and 6.1.1.4'
F F 0.0727 0.0534 'International Tables Vol C Tables 4.2.6.8 and 6.1.1.4'
N N 0.0311 0.0180 'International Tables Vol C Tables 4.2.6.8 and 6.1.1.4'
P P 0.2955 0.4335 'International Tables Vol C Tables 4.2.6.8 and 6.1.1.4'
Pd Pd 0.1215 3.9337 'International Tables Vol C Tables 4.2.6.8 and 6.1.1.4'

loop_
_geom_angle_atom_site_label_1
_geom_angle_atom_site_label_2
_geom_angle_atom_site_label_3
_geom_angle
_geom_angle_site_symmetry_1
_geom_angle_site_symmetry_3
_geom_angle_publ_flag
N4 Pd1 N1' 82.33(8) . . ?
N4 Pd1 C22 82.33(8) . . ?
N4 Pd1 N2 92.04(7) . . ?
N1' Pd1 N2 171.96(8) . . ?
C22 Pd1 N2 171.96(8) . . ?
N4 Pd1 N1 172.67(7) . . ?
C22 Pd1 N1 104.52(8) . . ?
N2 Pd1 N1 80.88(7) . . ?
N4 Pd1 C22' 172.67(7) . . ?
N1' Pd1 C22' 104.52(8) . . ?
N2 Pd1 C22' 80.88(7) . . ?
C22' C1 C2 123.0(2) . . ?
N1 C1 C2 123.0(2) . . ?
N1 C1 H1 118.5 . . ?
C2 C1 H1 118.5 . . ?
C3 C2 C1 119.1(2) . . ?
C3 C2 H2 120.5 . . ?
C1 C2 H2 120.5 . . ?
C2 C3 C4 118.8(2) . . ?
C2 C3 H3 120.6 . . ?
C4 C3 H3 120.6 . . ?
C3 C4 C5 120.0(2) . . ?
C3 C4 H4 120.0 . . ?
C5 C4 H4 120.0 . . ?
C22' C5 C4 121.3(2) . . ?
N1 C5 C4 121.3(2) . . ?
C22' C5 C6 116.56(19) . . ?
N1 C5 C6 116.56(19) . . ?
C4 C5 C6 122.2(2) . . ?
N2 C6 C7 122.1(2) . . ?
N2 C6 C5 114.63(19) . . ?
C7 C6 C5 123.2(2) . . ?
C6 C7 C8 118.0(2) . . ?
C6 C7 H7 121.0 . . ?
C8 C7 H7 121.0 . . ?
C9 C8 C7 120.4(2) . . ?
C9 C8 H8 119.8 . . ?
C7 C8 H8 119.8 . . ?
C8 C9 C10 119.1(2) . . ?
C8 C9 H9 120.4 . . ?
C10 C9 H9 120.4 . . ?
N2 C10 N3 120.5(2) . . ?
N2 C10 C9 120.4(2) . . ?
N3 C10 C9 119.1(2) . . ?
N3 C11 H11A 109.5 . . ?
N3 C11 H11B 109.5 . . ?
H11A C11 H11B 109.5 . . ?
N3 C11 H11C 109.5 . . ?
H11A C11 H11C 109.5 . . ?
H11B C11 H11C 109.5 . . ?
N4 C12 N3 121.8(2) . . ?
N4 C12 C13 119.7(2) . . ?
N3 C12 C13 118.5(2) . . ?
C14 C13 C12 119.8(2) . . ?
C14 C13 H13 120.1 . . ?
C12 C13 H13 120.1 . . ?
C13 C14 C15 120.1(2) . . ?
C13 C14 H14 119.9 . . ?
C15 C14 H14 119.9 . . ?
C14 C15 C16 118.4(2) . . ?
C14 C15 H15 120.8 . . ?
C16 C15 H15 120.8 . . ?
N4 C16 C15 121.5(2) . . ?
N4 C16 C17 114.27(19) . . ?
C15 C16 C17 124.2(2) . . ?
C18 C17 N1' 121.6(2) . . ?
C18 C17 C22 121.6(2) . . ?
C18 C17 C16 122.1(2) . . ?
N1' C17 C16 116.28(19) . . ?
C22 C17 C16 116.28(19) . . ?
C19 C18 C17 119.6(2) . . ?
C19 C18 H18 120.2 . . ?
C17 C18 H18 120.2 . . ?
C20 C19 C18 119.6(2) . . ?
C20 C19 H19 120.2 . . ?
C18 C19 H19 120.2 . . ?
C19 C20 C21 120.2(2) . . ?
C19 C20 H20 119.9 . . ?
C21 C20 H20 119.9 . . ?
N1' C21 C20 121.9(2) . . ?
C22 C21 C20 121.9(2) . . ?
C22 C21 H21 119.1 . . ?
C20 C21 H21 119.1 . . ?
C1 N1 C5 117.82(19) . . ?
C1 N1 Pd1 129.51(16) . . ?
C5 N1 Pd1 112.67(14) . . ?
C21 C22 C17 116.9(2) . . ?
C21 C22 Pd1 131.16(17) . . ?
C17 C22 Pd1 111.90(15) . . ?
C21 N1' C17 116.9(2) . . ?
C21 N1' Pd1 131.16(17) . . ?
C17 N1' Pd1 111.90(15) . . ?
C1 C22' C5 117.82(19) . . ?
C1 C22' Pd1 129.51(16) . . ?
C5 C22' Pd1 112.67(14) . . ?
C10 N2 C6 119.85(19) . . ?
C10 N2 Pd1 125.57(15) . . ?
C6 N2 Pd1 114.12(15) . . ?
C10 N3 C12 128.24(19) . . ?
C10 N3 C11 115.4(2) . . ?
C12 N3 C11 115.74(19) . . ?
C12 N4 C16 120.09(19) . . ?
C12 N4 Pd1 124.94(15) . . ?
C16 N4 Pd1 114.86(14) . . ?
F4 P1 F3 90.51(9) . . ?
F4 P1 F5 90.03(9) . . ?
F3 P1 F5 90.39(9) . . ?
F4 P1 F1 89.90(10) . . ?
F3 P1 F1 179.52(10) . . ?
F5 P1 F1 89.85(10) . . ?
F4 P1 F2 179.68(9) . . ?
F3 P1 F2 89.45(9) . . ?
F5 P1 F2 89.66(9) . . ?
F1 P1 F2 90.14(10) . . ?
F4 P1 F6 90.49(9) . . ?
F3 P1 F6 89.89(9) . . ?
F5 P1 F6 179.41(10) . . ?
F1 P1 F6 89.87(10) . . ?
F2 P1 F6 89.82(9) . . ?

loop_
_geom_bond_atom_site_label_1
_geom_bond_atom_site_label_2
_geom_bond_distance
_geom_bond_site_symmetry_2
_geom_bond_publ_flag
Pd1 N4 2.0096(18) . ?
Pd1 N1' 2.019(2) . ?
Pd1 C22 2.019(2) . ?
Pd1 N2 2.0435(18) . ?
Pd1 N1 2.0544(18) . ?
Pd1 C22' 2.0544(18) . ?
C1 C22' 1.349(3) . ?
C1 N1 1.349(3) . ?
C1 C2 1.389(3) . ?
C1 H1 0.9500 . ?
C2 C3 1.380(4) . ?
C2 H2 0.9500 . ?
C3 C4 1.386(3) . ?
C3 H3 0.9500 . ?
C4 C5 1.390(3) . ?
C4 H4 0.9500 . ?
C5 C22' 1.371(3) . ?
C5 N1 1.371(3) . ?
C5 C6 1.474(3) . ?
C6 N2 1.362(3) . ?
C6 C7 1.380(3) . ?
C7 C8 1.391(3) . ?
C7 H7 0.9500 . ?
C8 C9 1.373(4) . ?
C8 H8 0.9500 . ?
C9 C10 1.410(3) . ?
C9 H9 0.9500 . ?
C10 N2 1.343(3) . ?
C10 N3 1.393(3) . ?
C11 N3 1.482(3) . ?
C11 H11A 0.9800 . ?
C11 H11B 0.9800 . ?
C11 H11C 0.9800 . ?
C12 N4 1.348(3) . ?
C12 N3 1.399(3) . ?
C12 C13 1.412(3) . ?
C13 C14 1.372(4) . ?
C13 H13 0.9500 . ?
C14 C15 1.386(3) . ?
C14 H14 0.9500 . ?
C15 C16 1.388(3) . ?
C15 H15 0.9500 . ?
C16 N4 1.367(3) . ?
C16 C17 1.462(3) . ?
C17 C18 1.400(3) . ?
C17 N1' 1.406(3) . ?
C17 C22 1.406(3) . ?
C18 C19 1.388(4) . ?
C18 H18 0.9500 . ?
C19 C20 1.386(4) . ?
C19 H19 0.9500 . ?
C20 C21 1.392(3) . ?
C20 H20 0.9500 . ?
C21 N1' 1.389(3) . ?
C21 C22 1.389(3) . ?
C21 H21 0.9500 . ?
P1 F4 1.5945(15) . ?
P1 F3 1.5981(16) . ?
P1 F5 1.5992(14) . ?
P1 F1 1.6010(17) . ?
P1 F2 1.6046(15) . ?
P1 F6 1.6056(15) . ?

loop_
_geom_torsion_atom_site_label_1
_geom_torsion_atom_site_label_2
_geom_torsion_atom_site_label_3
_geom_torsion_atom_site_label_4
_geom_torsion
_geom_torsion_site_symmetry_1
_geom_torsion_site_symmetry_2
_geom_torsion_site_symmetry_3
_geom_torsion_site_symmetry_4
_geom_torsion_publ_flag
C22' C1 C2 C3 -1.6(3) . . . . ?
N1 C1 C2 C3 -1.6(3) . . . . ?
C1 C2 C3 C4 0.0(3) . . . . ?
C2 C3 C4 C5 0.7(3) . . . . ?
C3 C4 C5 C22' 0.1(3) . . . . ?
C3 C4 C5 N1 0.1(3) . . . . ?
C3 C4 C5 C6 -178.5(2) . . . . ?
C22' C5 C6 N2 -5.8(3) . . . . ?
N1 C5 C6 N2 -5.8(3) . . . . ?
C4 C5 C6 N2 172.81(19) . . . . ?
C22' C5 C6 C7 176.2(2) . . . . ?
N1 C5 C6 C7 176.2(2) . . . . ?
C4 C5 C6 C7 -5.1(3) . . . . ?
N2 C6 C7 C8 -0.8(3) . . . . ?
C5 C6 C7 C8 177.0(2) . . . . ?
C6 C7 C8 C9 -1.1(3) . . . . ?
C7 C8 C9 C10 1.8(3) . . . . ?
C8 C9 C10 N2 -0.8(3) . . . . ?
C8 C9 C10 N3 -179.4(2) . . . . ?
N4 C12 C13 C14 -4.5(3) . . . . ?
N3 C12 C13 C14 173.1(2) . . . . ?
C12 C13 C14 C15 -0.4(3) . . . . ?
C13 C14 C15 C16 4.1(3) . . . . ?
C14 C15 C16 N4 -3.0(3) . . . . ?
C14 C15 C16 C17 176.02(19) . . . . ?
N4 C16 C17 C18 -174.11(19) . . . . ?
C15 C16 C17 C18 6.8(3) . . . . ?
N4 C16 C17 N1' 6.9(3) . . . . ?
C15 C16 C17 N1' -172.1(2) . . . . ?
N4 C16 C17 C22 6.9(3) . . . . ?
C15 C16 C17 C22 -172.1(2) . . . . ?
N1' C17 C18 C19 2.2(3) . . . . ?
C22 C17 C18 C19 2.2(3) . . . . ?
C16 C17 C18 C19 -176.7(2) . . . . ?
C17 C18 C19 C20 1.9(3) . . . . ?
C18 C19 C20 C21 -2.6(4) . . . . ?
C19 C20 C21 N1' -0.8(4) . . . . ?
C19 C20 C21 C22 -0.8(4) . . . . ?
C2 C1 N1 C5 2.3(3) . . . . ?
C2 C1 N1 Pd1 -178.25(16) . . . . ?
C4 C5 N1 C1 -1.6(3) . . . . ?
C6 C5 N1 C1 177.10(18) . . . . ?
C4 C5 N1 Pd1 178.93(16) . . . . ?
C6 C5 N1 Pd1 -2.4(2) . . . . ?
C20 C21 C22 C17 4.6(3) . . . . ?
C20 C21 C22 Pd1 -176.05(17) . . . . ?
C18 C17 C22 C21 -5.3(3) . . . . ?
C16 C17 C22 C21 173.63(18) . . . . ?
C18 C17 C22 Pd1 175.23(16) . . . . ?
C16 C17 C22 Pd1 -5.8(2) . . . . ?
C20 C21 N1' C17 4.6(3) . . . . ?
C20 C21 N1' Pd1 -176.05(17) . . . . ?
C18 C17 N1' C21 -5.3(3) . . . . ?
C16 C17 N1' C21 173.63(18) . . . . ?
C18 C17 N1' Pd1 175.23(16) . . . . ?
C16 C17 N1' Pd1 -5.8(2) . . . . ?
C2 C1 C22' C5 2.3(3) . . . . ?
C2 C1 C22' Pd1 -178.25(16) . . . . ?
C4 C5 C22' C1 -1.6(3) . . . . ?
C6 C5 C22' C1 177.10(18) . . . . ?
C4 C5 C22' Pd1 178.93(16) . . . . ?
C6 C5 C22' Pd1 -2.4(2) . . . . ?
N3 C10 N2 C6 177.59(18) . . . . ?
C9 C10 N2 C6 -1.0(3) . . . . ?
N3 C10 N2 Pd1 -10.6(3) . . . . ?
C9 C10 N2 Pd1 170.75(15) . . . . ?
C7 C6 N2 C10 1.8(3) . . . . ?
C5 C6 N2 C10 -176.11(18) . . . . ?
C7 C6 N2 Pd1 -170.84(17) . . . . ?
C5 C6 N2 Pd1 11.2(2) . . . . ?
N2 C10 N3 C12 32.2(3) . . . . ?
C9 C10 N3 C12 -149.2(2) . . . . ?
N2 C10 N3 C11 -157.16(19) . . . . ?
C9 C10 N3 C11 21.5(3) . . . . ?
N4 C12 N3 C10 -33.3(3) . . . . ?
C13 C12 N3 C10 149.1(2) . . . . ?
N4 C12 N3 C11 156.10(19) . . . . ?
C13 C12 N3 C11 -21.5(3) . . . . ?
N3 C12 N4 C16 -171.88(18) . . . . ?
C13 C12 N4 C16 5.7(3) . . . . ?
N3 C12 N4 Pd1 12.0(3) . . . . ?
C13 C12 N4 Pd1 -170.41(15) . . . . ?
C15 C16 N4 C12 -2.0(3) . . . . ?
C17 C16 N4 C12 178.95(18) . . . . ?
C15 C16 N4 Pd1 174.50(16) . . . . ?
C17 C16 N4 Pd1 -4.6(2) . . . . ?
